data_7245651
loop_
_publ_author_name
'Go\/ldyn, Mateusz'
'Skowronek, Julia'
'Komasa, Anna'
'Bartoszak-Adamska, El\.zbieta'
'Lewandowska, Aneta'
'Dega-Szafran, Zofia'
'Cofta, Grzegorz'

_publ_section_title
;
 Synthesis and structural characteristic of pyridine carboxylic acids
 adducts with squaric acid
;
_journal_name_full CrystEngComm
_journal_paper_doi 10.1039/D2CE00760F
_journal_year 2022
_chemical_formula_moiety 'C4 H O4, C6 H6 N O2, 0.5(H2 O)'
_chemical_formula_sum 'C10 H8 N O6.5'
_chemical_formula_weight 246.17
_chemical_melting_point 547
_chemical_name_common '3-carboxypyridinium hydrogen squarate hemihydrate'
_chemical_name_systematic 'nicotinium hydrogen squarate hemihydrate'
_space_group_crystal_system triclinic
_space_group_IT_number 2
_space_group_name_Hall '-P 1'
_space_group_name_H-M_alt 'P -1'
_atom_sites_solution_hydrogens difmap
_atom_sites_solution_primary dual
_audit_creation_date 2021-06-10
_audit_creation_method
;
Olex2 1.3-ac4
(compiled 2020.11.27 svn.r5f609507 for Rigaku Oxford Diffraction, GUI svn.r6214)
;
_audit_update_record
;
2021-12-14 deposited with the CCDC.	2022-10-11 downloaded from the CCDC.
;
_cell_angle_alpha 68.313(14)
_cell_angle_beta 78.335(11)
_cell_angle_gamma 74.819(12)
_cell_formula_units_Z 4
_cell_length_a 9.7193(11)
_cell_length_b 9.8781(16)
_cell_length_c 11.6443(16)
_cell_measurement_reflns_used 2382
_cell_measurement_temperature 100.01(10)
_cell_measurement_theta_max 28.1950
_cell_measurement_theta_min 3.3900
_cell_volume 995.6(3)
_computing_cell_refinement 'CrysAlisPro 1.171.40.81a (Rigaku OD, 2020)'
_computing_data_collection 'CrysAlisPro 1.171.40.81a (Rigaku OD, 2020)'
_computing_data_reduction 'CrysAlisPro 1.171.40.81a (Rigaku OD, 2020)'
_computing_molecular_graphics 'Olex2 1.3-ac4 (Dolomanov et al., 2009)'
_computing_publication_material 'Olex2 1.3-ac4 (Dolomanov et al., 2009)'
_computing_structure_refinement 'SHELXL 2018/3 (Sheldrick, 2015)'
_computing_structure_solution 'SHELXT 2018/2 (Sheldrick, 2018)'
_diffrn_ambient_environment N~2~
_diffrn_ambient_temperature 100.01(10)
_diffrn_detector 'CCD plate'
_diffrn_detector_area_resol_mean 16.1544
_diffrn_detector_type Eos
_diffrn_measured_fraction_theta_full 0.998
_diffrn_measured_fraction_theta_max 0.837
_diffrn_measurement_details
;
List of Runs (angles in degrees, time in seconds):

  # Type    Start    End  Width  t~exp~   \w     \q     \k     \f   Frames
#--------------------------------------------------------------------------
  1  \w    -86.00   4.00   1.00   16.50    --  -17.27 -57.00 -60.00   90
  2  \w    -39.00   4.00   1.00   16.50    --  -17.27 -77.00 120.00   43
  3  \w    -38.00  48.00   1.00   16.50    --  -17.27  57.00-150.00   86
  4  \w    -10.00  16.00   1.00   16.50    --  -17.27 -99.00 -30.00   26
  5  \w    -22.00   9.00   1.00   16.50    --  -17.27 -77.00-150.00   31
  6  \w    -39.00  52.00   1.00   16.50    --  -17.27  57.00  90.00   91
;
_diffrn_measurement_device 'four-circle diffractometer'
_diffrn_measurement_device_type 'Xcalibur, Eos'
_diffrn_measurement_method '\w scans'
_diffrn_orient_matrix_type 'CrysAlisPro convention (1999,Acta A55,543-557)'
_diffrn_orient_matrix_UB_11 0.0403986000
_diffrn_orient_matrix_UB_12 -0.0519763000
_diffrn_orient_matrix_UB_13 0.0481770000
_diffrn_orient_matrix_UB_21 0.0632757000
_diffrn_orient_matrix_UB_22 0.0016818000
_diffrn_orient_matrix_UB_23 -0.0429100000
_diffrn_orient_matrix_UB_31 0.0127374000
_diffrn_orient_matrix_UB_32 0.0594198000
_diffrn_orient_matrix_UB_33 0.0139737000
_diffrn_radiation_monochromator graphite
_diffrn_radiation_probe x-ray
_diffrn_radiation_type 'Mo K\a'
_diffrn_radiation_wavelength 0.71073
_diffrn_reflns_av_R_equivalents 0.0220
_diffrn_reflns_av_unetI/netI 0.0436
_diffrn_reflns_Laue_measured_fraction_full 0.998
_diffrn_reflns_Laue_measured_fraction_max 0.837
_diffrn_reflns_limit_h_max 12
_diffrn_reflns_limit_h_min -12
_diffrn_reflns_limit_k_max 13
_diffrn_reflns_limit_k_min -13
_diffrn_reflns_limit_l_max 9
_diffrn_reflns_limit_l_min -14
_diffrn_reflns_number 7416
_diffrn_reflns_point_group_measured_fraction_full 0.998
_diffrn_reflns_point_group_measured_fraction_max 0.837
_diffrn_reflns_theta_full 25.242
_diffrn_reflns_theta_max 28.562
_diffrn_reflns_theta_min 3.058
_diffrn_source 'fine-focus sealed X-ray tube'
_diffrn_source_type 'Enhance (Mo) X-ray Source'
_exptl_absorpt_coefficient_mu 0.141
_exptl_absorpt_correction_T_max 1.00000
_exptl_absorpt_correction_T_min 0.98857
_exptl_absorpt_correction_type multi-scan
_exptl_absorpt_process_details
;
CrysAlisPro 1.171.40.81a (Rigaku Oxford Diffraction, 2020)
Empirical absorption correction using spherical harmonics,
implemented in SCALE3 ABSPACK scaling algorithm.
;
_exptl_crystal_colour 'clear light colourless'
_exptl_crystal_colour_lustre clear
_exptl_crystal_colour_modifier light
_exptl_crystal_colour_primary colourless
_exptl_crystal_density_diffrn 1.642
_exptl_crystal_description block
_exptl_crystal_F_000 508
_exptl_crystal_recrystallization_method 'Re-crystallisation from solvent: methanol-water'
_exptl_crystal_size_max 0.38
_exptl_crystal_size_mid 0.2
_exptl_crystal_size_min 0.19
_refine_diff_density_max 0.304
_refine_diff_density_min -0.264
_refine_diff_density_rms 0.058
_refine_ls_extinction_method none
_refine_ls_goodness_of_fit_ref 1.036
_refine_ls_hydrogen_treatment refall
_refine_ls_matrix_type full
_refine_ls_number_parameters 380
_refine_ls_number_reflns 4246
_refine_ls_number_restraints 0
_refine_ls_restrained_S_all 1.036
_refine_ls_R_factor_all 0.0623
_refine_ls_R_factor_gt 0.0435
_refine_ls_shift/su_max 0.001
_refine_ls_shift/su_mean 0.000
_refine_ls_structure_factor_coef Fsqd
_refine_ls_weighting_details 'w=1/[\s^2^(Fo^2^)+(0.0525P)^2^+0.0766P] where P=(Fo^2^+2Fc^2^)/3'
_refine_ls_weighting_scheme calc
_refine_ls_wR_factor_gt 0.0989
_refine_ls_wR_factor_ref 0.1098
_reflns_Friedel_coverage 0.000
_reflns_number_gt 3247
_reflns_number_total 4246
_reflns_threshold_expression 'I > 2\s(I)'
_cod_data_source_file d2ce00760f2.cif
_cod_data_source_block mg_nica-sqa
_cod_depositor_comments
;

2024-10-18
Z value and formula fixed to values more according to usual
chemical conventions.                 miguel
;
_cod_original_formula_sum 'C20 H16 N2 O13'
_cod_original_formula_weight 492.35
_cod_original_formula_moiety '2(C4 H O4), 2(C6 H6 N O2), H2 O'
_cod_original_formula_units_Z 2
_cod_database_code 7245651
_shelx_shelxl_version_number 2018/3
_chemical_oxdiff_formula 'C20 H16 N2 O13'
_chemical_oxdiff_usercomment '0.19 x 0.20 x 0.38 block, 100K'
_shelx_space_group_comment
;
The symmetry employed for this shelxl refinement is uniquely defined
by the following loop, which should always be used as a source of
symmetry information in preference to the above space-group names.
They are only intended as comments.
;
_shelx_estimated_absorpt_t_max 0.974
_shelx_estimated_absorpt_t_min 0.948
_reflns_odcompleteness_completeness 99.81
_reflns_odcompleteness_iscentric 1
_reflns_odcompleteness_theta 25.63
_olex2_refinement_description
;
;
_olex2_date_sample_data_collection 2020-07-13
_olex2_submission_special_instructions 'No special instructions were received'
_oxdiff_exptl_absorpt_empirical_details
;
Empirical correction (ABSPACK) includes:
- Absorption correction using spherical harmonics
- Frame scaling
;
_oxdiff_exptl_absorpt_empirical_full_max 1.072
_oxdiff_exptl_absorpt_empirical_full_min 0.942
_publcif_funding_html
;
;

loop_
_space_group_symop_operation_xyz
'x, y, z'
'-x, -y, -z'

loop_
_atom_site_label
_atom_site_type_symbol
_atom_site_fract_x
_atom_site_fract_y
_atom_site_fract_z
_atom_site_U_iso_or_equiv
_atom_site_adp_type
_atom_site_occupancy
_atom_site_site_symmetry_order
_atom_site_calc_flag
_atom_site_refinement_flags_posn
_atom_site_refinement_flags_adp
_atom_site_refinement_flags_occupancy
_atom_site_disorder_assembly
_atom_site_disorder_group
O12A O 0.24757(14) 0.56641(12) 0.56006(12) 0.0178(3) Uani 1 1 d . . . . .
O13A O -0.00740(13) 0.52115(12) 0.78121(11) 0.0179(3) Uani 1 1 d . . . . .
O2A O 0.47405(13) 0.87111(12) 0.43163(12) 0.0183(3) Uani 1 1 d . . . . .
O14 O -0.34781(13) 0.05618(12) 0.86042(11) 0.0188(3) Uani 1 1 d . . . . .
O12 O -0.00893(13) 0.34367(12) 0.66729(11) 0.0176(3) Uani 1 1 d . . . . .
O1A O 0.45111(13) 0.66941(12) 0.39660(11) 0.0191(3) Uani 1 1 d . . . . .
O13 O -0.10977(13) 0.09049(12) 0.61524(11) 0.0178(3) Uani 1 1 d . . . . .
O11A O 0.29240(13) 0.85289(12) 0.61549(11) 0.0179(3) Uani 1 1 d . . . . .
O14A O 0.02886(14) 0.80752(13) 0.83888(12) 0.0227(3) Uani 1 1 d . . . . .
O11 O -0.24654(14) 0.31566(13) 0.91264(11) 0.0214(3) Uani 1 1 d . . . . .
O2 O -0.45809(14) 0.25369(13) 1.07985(12) 0.0213(3) Uani 1 1 d . . . . .
O1 O -0.42721(13) 0.43288(12) 1.14181(11) 0.0194(3) Uani 1 1 d . . . . .
O21 O 0.80681(17) 0.55180(15) -0.01157(14) 0.0270(3) Uani 1 1 d . . . . .
N1 N -0.77617(16) 0.14138(15) 1.35700(13) 0.0146(3) Uani 1 1 d . . . . .
N1A N 0.76362(16) 0.75052(15) 0.09528(14) 0.0167(3) Uani 1 1 d . . . . .
C2 C -0.67232(18) 0.18012(17) 1.26402(16) 0.0140(4) Uani 1 1 d . . . . .
C4A C 0.69724(19) 0.92048(18) 0.24350(16) 0.0155(4) Uani 1 1 d . . . . .
C13A C 0.07377(18) 0.61266(17) 0.73719(16) 0.0141(4) Uani 1 1 d . . . . .
C12A C 0.18790(18) 0.63788(17) 0.63890(16) 0.0141(4) Uani 1 1 d . . . . .
C11 C -0.20989(18) 0.25149(17) 0.83366(16) 0.0146(4) Uani 1 1 d . . . . .
C3A C 0.62248(18) 0.80944(17) 0.26644(15) 0.0150(4) Uani 1 1 d . . . . .
C14 C -0.25738(18) 0.13222(17) 0.81050(16) 0.0144(4) Uani 1 1 d . . . . .
C12 C -0.10638(18) 0.26209(17) 0.72583(16) 0.0137(4) Uani 1 1 d . . . . .
C2A C 0.65747(19) 0.72565(18) 0.18829(16) 0.0157(4) Uani 1 1 d . . . . .
C7 C -0.48863(19) 0.33505(17) 1.15225(16) 0.0150(4) Uani 1 1 d . . . . .
C5 C -0.76559(19) 0.32856(18) 1.43243(16) 0.0157(4) Uani 1 1 d . . . . .
C7A C 0.50676(19) 0.77735(17) 0.37194(16) 0.0160(4) Uani 1 1 d . . . . .
C14A C 0.08961(19) 0.74344(18) 0.76544(16) 0.0153(4) Uani 1 1 d . . . . .
C13 C -0.14735(18) 0.14877(17) 0.69841(16) 0.0141(4) Uani 1 1 d . . . . .
C4 C -0.65662(19) 0.37004(18) 1.33833(16) 0.0153(4) Uani 1 1 d . . . . .
C3 C -0.60837(18) 0.29483(17) 1.25303(15) 0.0145(4) Uani 1 1 d . . . . .
C6 C -0.82409(19) 0.21167(18) 1.44103(16) 0.0149(4) Uani 1 1 d . . . . .
C6A C 0.8385(2) 0.85665(19) 0.07267(17) 0.0183(4) Uani 1 1 d . . . . .
C11A C 0.20926(18) 0.76276(17) 0.66154(16) 0.0145(4) Uani 1 1 d . . . . .
C5A C 0.8057(2) 0.94441(19) 0.14599(17) 0.0191(4) Uani 1 1 d . . . . .
H2B H -0.6457(19) 0.1297(18) 1.2082(16) 0.012(4) Uiso 1 1 d . . . . .
H6 H -0.899(2) 0.1721(19) 1.5045(17) 0.018(5) Uiso 1 1 d . . . . .
H5A H 0.860(2) 1.0201(19) 0.1311(17) 0.019(5) Uiso 1 1 d . . . . .
H4A H 0.676(2) 0.9752(19) 0.2948(17) 0.017(5) Uiso 1 1 d . . . . .
H4 H -0.615(2) 0.4500(19) 1.3311(17) 0.022(5) Uiso 1 1 d . . . . .
H2AA H 0.6129(19) 0.6500(19) 0.1990(16) 0.016(5) Uiso 1 1 d . . . . .
H5 H -0.803(2) 0.3758(19) 1.4949(17) 0.019(5) Uiso 1 1 d . . . . .
H6A H 0.912(2) 0.8612(19) 0.0024(18) 0.024(5) Uiso 1 1 d . . . . .
H1 H -0.814(2) 0.058(2) 1.365(2) 0.038(6) Uiso 1 1 d . . . . .
H12 H -0.011(2) 0.414(2) 0.713(2) 0.053(7) Uiso 1 1 d . . . . .
H1A H 0.788(2) 0.688(2) 0.044(2) 0.048(7) Uiso 1 1 d . . . . .
H2A H 0.398(3) 0.855(3) 0.508(3) 0.069(9) Uiso 1 1 d . . . . .
H2 H -0.376(3) 0.277(2) 1.014(2) 0.056(8) Uiso 1 1 d . . . . .
H21A H 0.745(3) 0.497(3) 0.021(2) 0.057(8) Uiso 1 1 d . . . . .
H21B H 0.857(3) 0.533(3) -0.076(2) 0.056(8) Uiso 1 1 d . . . . .
H12A H 0.325(3) 0.610(3) 0.505(2) 0.059(8) Uiso 1 1 d . . . . .

loop_
_atom_site_aniso_label
_atom_site_aniso_U_11
_atom_site_aniso_U_22
_atom_site_aniso_U_33
_atom_site_aniso_U_23
_atom_site_aniso_U_13
_atom_site_aniso_U_12
O12A 0.0203(7) 0.0175(6) 0.0199(7) -0.0119(5) 0.0061(5) -0.0090(5)
O13A 0.0199(7) 0.0184(6) 0.0186(7) -0.0083(5) 0.0022(5) -0.0094(5)
O2A 0.0190(7) 0.0186(6) 0.0186(7) -0.0103(5) 0.0042(5) -0.0050(5)
O14 0.0198(7) 0.0200(6) 0.0193(7) -0.0077(5) 0.0027(5) -0.0108(5)
O12 0.0192(7) 0.0180(6) 0.0188(7) -0.0089(5) 0.0051(5) -0.0111(5)
O1A 0.0193(7) 0.0174(6) 0.0202(7) -0.0069(5) 0.0043(5) -0.0072(5)
O13 0.0233(7) 0.0184(6) 0.0158(7) -0.0102(5) 0.0049(5) -0.0099(5)
O11A 0.0204(7) 0.0181(6) 0.0189(7) -0.0093(5) 0.0045(5) -0.0108(5)
O14A 0.0278(8) 0.0233(7) 0.0211(7) -0.0138(5) 0.0074(6) -0.0102(6)
O11 0.0251(7) 0.0249(7) 0.0198(7) -0.0148(5) 0.0081(6) -0.0121(6)
O2 0.0241(8) 0.0217(7) 0.0212(7) -0.0128(5) 0.0083(6) -0.0099(6)
O1 0.0202(7) 0.0191(6) 0.0213(7) -0.0090(5) 0.0043(5) -0.0101(5)
O21 0.0326(9) 0.0316(8) 0.0271(8) -0.0204(6) 0.0155(7) -0.0225(7)
N1 0.0162(8) 0.0122(7) 0.0158(8) -0.0049(6) -0.0002(6) -0.0046(6)
N1A 0.0190(8) 0.0161(7) 0.0160(8) -0.0084(6) -0.0006(6) -0.0016(6)
C2 0.0141(9) 0.0131(8) 0.0144(9) -0.0057(7) 0.0018(7) -0.0031(7)
C4A 0.0177(9) 0.0153(8) 0.0148(9) -0.0078(7) -0.0011(7) -0.0023(7)
C13A 0.0144(9) 0.0146(8) 0.0138(9) -0.0045(6) -0.0023(7) -0.0037(7)
C12A 0.0154(9) 0.0136(8) 0.0147(9) -0.0064(7) -0.0025(7) -0.0025(7)
C11 0.0143(9) 0.0143(8) 0.0151(9) -0.0054(7) 0.0004(7) -0.0037(7)
C3A 0.0150(9) 0.0140(8) 0.0146(9) -0.0045(7) -0.0030(7) 0.0001(7)
C14 0.0153(9) 0.0152(8) 0.0136(9) -0.0053(7) -0.0017(7) -0.0037(7)
C12 0.0147(9) 0.0126(8) 0.0140(9) -0.0048(6) -0.0006(7) -0.0034(7)
C2A 0.0158(9) 0.0134(8) 0.0183(10) -0.0052(7) -0.0019(7) -0.0037(7)
C7 0.0175(9) 0.0133(8) 0.0141(9) -0.0046(7) -0.0013(7) -0.0032(7)
C5 0.0167(9) 0.0169(8) 0.0143(9) -0.0069(7) -0.0009(7) -0.0030(7)
C7A 0.0157(9) 0.0160(8) 0.0165(9) -0.0060(7) -0.0041(7) -0.0011(7)
C14A 0.0164(9) 0.0161(8) 0.0148(9) -0.0063(7) 0.0003(7) -0.0057(7)
C13 0.0153(9) 0.0134(8) 0.0136(9) -0.0048(6) 0.0002(7) -0.0039(7)
C4 0.0174(9) 0.0128(8) 0.0161(9) -0.0041(7) -0.0030(7) -0.0040(7)
C3 0.0141(9) 0.0138(8) 0.0135(9) -0.0030(6) -0.0013(7) -0.0021(7)
C6 0.0132(9) 0.0173(8) 0.0134(9) -0.0047(7) 0.0019(7) -0.0048(7)
C6A 0.0166(10) 0.0193(9) 0.0162(10) -0.0039(7) 0.0019(7) -0.0050(7)
C11A 0.0146(9) 0.0162(8) 0.0140(9) -0.0068(7) -0.0010(7) -0.0032(7)
C5A 0.0204(10) 0.0183(9) 0.0187(10) -0.0060(7) 0.0008(8) -0.0069(8)

loop_
_atom_type_symbol
_atom_type_description
_atom_type_scat_dispersion_real
_atom_type_scat_dispersion_imag
_atom_type_scat_source
C C 0.0033 0.0016 'International Tables Vol C Tables 4.2.6.8 and 6.1.1.4'
H H 0.0000 0.0000 'International Tables Vol C Tables 4.2.6.8 and 6.1.1.4'
N N 0.0061 0.0033 'International Tables Vol C Tables 4.2.6.8 and 6.1.1.4'
O O 0.0106 0.0060 'International Tables Vol C Tables 4.2.6.8 and 6.1.1.4'

loop_
_geom_angle_atom_site_label_1
_geom_angle_atom_site_label_2
_geom_angle_atom_site_label_3
_geom_angle
_geom_angle_site_symmetry_1
_geom_angle_site_symmetry_3
_geom_angle_publ_flag
C12A O12A H12A 111.1(14) . . ?
C7A O2A H2A 118.8(14) . . ?
C12 O12 H12 109.0(13) . . ?
C11A O11A H2A 124.4(10) . . ?
C7 O2 H2 113.6(13) . . ?
H21A O21 H21B 112(2) . . ?
C2 N1 C6 122.44(15) . . ?
C2 N1 H1 118.2(13) . . ?
C6 N1 H1 119.3(13) . . ?
C2A N1A C6A 122.47(15) . . ?
C2A N1A H1A 118.0(14) . . ?
C6A N1A H1A 119.5(14) . . ?
N1 C2 C3 120.05(16) . . ?
N1 C2 H2B 118.6(11) . . ?
C3 C2 H2B 121.4(11) . . ?
C3A C4A H4A 119.1(12) . . ?
C5A C4A C3A 120.39(16) . . ?
C5A C4A H4A 120.5(12) . . ?
O13A C13A C12A 135.64(15) . . ?
O13A C13A C14A 134.99(16) . . ?
C12A C13A C14A 89.37(13) . . ?
O12A C12A C13A 130.94(15) . . ?
O12A C12A C11A 135.62(16) . . ?
C13A C12A C11A 93.44(13) . . ?
O11 C11 C14 135.28(16) . . ?
O11 C11 C12 135.42(16) . . ?
C12 C11 C14 89.29(13) . . ?
C4A C3A C7A 122.38(15) . . ?
C2A C3A C4A 118.54(16) . . ?
C2A C3A C7A 119.08(15) . . ?
O14 C14 C11 135.80(16) . . ?
O14 C14 C13 135.94(15) . . ?
C13 C14 C11 88.25(13) . . ?
O12 C12 C11 135.70(15) . . ?
O12 C12 C13 130.93(16) . . ?
C11 C12 C13 93.36(14) . . ?
N1A C2A C3A 119.73(16) . . ?
N1A C2A H2AA 117.4(12) . . ?
C3A C2A H2AA 122.8(12) . . ?
O2 C7 C3 112.73(14) . . ?
O1 C7 O2 125.14(17) . . ?
O1 C7 C3 122.13(15) . . ?
C4 C5 H5 123.9(11) . . ?
C6 C5 C4 119.37(16) . . ?
C6 C5 H5 116.8(11) . . ?
O2A C7A C3A 113.69(15) . . ?
O1A C7A O2A 125.53(17) . . ?
O1A C7A C3A 120.79(15) . . ?
O14A C14A C13A 135.84(17) . . ?
O14A C14A C11A 136.34(16) . . ?
C11A C14A C13A 87.79(13) . . ?
O13 C13 C14 135.21(15) . . ?
O13 C13 C12 135.68(17) . . ?
C12 C13 C14 89.09(13) . . ?
C5 C4 C3 119.87(16) . . ?
C5 C4 H4 120.5(12) . . ?
C3 C4 H4 119.6(12) . . ?
C2 C3 C7 120.36(15) . . ?
C2 C3 C4 118.66(17) . . ?
C4 C3 C7 120.98(15) . . ?
N1 C6 C5 119.60(17) . . ?
N1 C6 H6 114.4(10) . . ?
C5 C6 H6 126.0(10) . . ?
N1A C6A C5A 119.86(17) . . ?
N1A C6A H6A 113.0(11) . . ?
C5A C6A H6A 127.1(11) . . ?
O11A C11A C12A 136.35(16) . . ?
O11A C11A C14A 134.24(15) . . ?
C12A C11A C14A 89.40(13) . . ?
C4A C5A H5A 120.7(11) . . ?
C6A C5A C4A 118.98(17) . . ?
C6A C5A H5A 120.3(11) . . ?

loop_
_geom_bond_atom_site_label_1
_geom_bond_atom_site_label_2
_geom_bond_distance
_geom_bond_site_symmetry_2
_geom_bond_publ_flag
O12A C12A 1.314(2) . ?
O12A H12A 0.96(3) . ?
O13A C13A 1.253(2) . ?
O2A C7A 1.2938(19) . ?
O2A H2A 1.03(3) . ?
O14 C14 1.221(2) . ?
O12 C12 1.321(2) . ?
O12 H12 1.01(2) . ?
O1A C7A 1.235(2) . ?
O13 C13 1.250(2) . ?
O11A C11A 1.258(2) . ?
O11A H2A 1.44(3) . ?
O14A C14A 1.217(2) . ?
O11 C11 1.2468(19) . ?
O2 C7 1.3112(19) . ?
O2 H2 1.00(3) . ?
O1 C7 1.2210(19) . ?
O21 H21A 0.85(3) . ?
O21 H21B 0.86(3) . ?
N1 C2 1.339(2) . ?
N1 C6 1.343(2) . ?
N1 H1 0.95(2) . ?
N1A C2A 1.335(2) . ?
N1A C6A 1.347(2) . ?
N1A H1A 0.96(2) . ?
C2 C3 1.384(2) . ?
C2 H2B 0.917(17) . ?
C4A C3A 1.387(2) . ?
C4A C5A 1.380(3) . ?
C4A H4A 0.906(18) . ?
C13A C12A 1.422(2) . ?
C13A C14A 1.497(2) . ?
C12A C11A 1.425(2) . ?
C11 C14 1.498(2) . ?
C11 C12 1.431(2) . ?
C3A C2A 1.383(2) . ?
C3A C7A 1.488(2) . ?
C14 C13 1.498(2) . ?
C12 C13 1.436(2) . ?
C2A H2AA 0.916(18) . ?
C7 C3 1.495(2) . ?
C5 C4 1.384(3) . ?
C5 C6 1.379(2) . ?
C5 H5 0.967(19) . ?
C14A C11A 1.493(2) . ?
C4 C3 1.390(2) . ?
C4 H4 0.947(18) . ?
C6 H6 0.97(2) . ?
C6A C5A 1.369(2) . ?
C6A H6A 0.97(2) . ?
C5A H5A 0.974(18) . ?

loop_
_geom_hbond_atom_site_label_D
_geom_hbond_atom_site_label_H
_geom_hbond_atom_site_label_A
_geom_hbond_distance_DH
_geom_hbond_distance_HA
_geom_hbond_distance_DA
_geom_hbond_angle_DHA
_geom_hbond_site_symmetry_A
_geom_hbond_publ_flag
N1 H1 O13 0.95(2) 1.74(2) 2.6865(18) 177(2) 2_457 yes
O12 H12 O13A 1.01(2) 1.55(2) 2.5639(16) 178(2) . yes
N1A H1A O21 0.96(2) 1.66(2) 2.5961(19) 165(2) . yes
O2A H2A O11A 1.03(3) 1.44(3) 2.4670(17) 172(2) . yes
O2 H2 O11 1.00(3) 1.56(3) 2.5599(19) 178(2) . yes
O21 H21A O1 0.85(3) 2.03(3) 2.819(2) 154(2) 1_654 yes
O21 H21B O13A 0.86(3) 1.92(3) 2.7689(19) 168(2) 1_654 yes
O12A H12A O1A 0.96(3) 1.63(3) 2.5830(18) 170(2) . yes

loop_
_geom_torsion_atom_site_label_1
_geom_torsion_atom_site_label_2
_geom_torsion_atom_site_label_3
_geom_torsion_atom_site_label_4
_geom_torsion
_geom_torsion_site_symmetry_1
_geom_torsion_site_symmetry_2
_geom_torsion_site_symmetry_3
_geom_torsion_site_symmetry_4
_geom_torsion_publ_flag
O12A C12A C11A O11A 0.1(4) . . . . ?
O12A C12A C11A C14A -179.8(2) . . . . ?
O13A C13A C12A O12A -0.9(3) . . . . ?
O13A C13A C12A C11A 179.7(2) . . . . ?
O13A C13A C14A O14A -1.3(4) . . . . ?
O13A C13A C14A C11A -179.7(2) . . . . ?
O14 C14 C13 O13 0.6(4) . . . . ?
O14 C14 C13 C12 179.3(2) . . . . ?
O12 C12 C13 O13 -0.5(3) . . . . ?
O12 C12 C13 C14 -179.23(18) . . . . ?
O14A C14A C11A O11A 2.1(4) . . . . ?
O14A C14A C11A C12A -178.0(2) . . . . ?
O11 C11 C14 O14 -0.1(4) . . . . ?
O11 C11 C14 C13 179.0(2) . . . . ?
O11 C11 C12 O12 0.0(4) . . . . ?
O11 C11 C12 C13 -179.0(2) . . . . ?
O2 C7 C3 C2 1.4(2) . . . . ?
O2 C7 C3 C4 -179.45(15) . . . . ?
O1 C7 C3 C2 -178.00(16) . . . . ?
O1 C7 C3 C4 1.2(3) . . . . ?
N1 C2 C3 C7 177.74(14) . . . . ?
N1 C2 C3 C4 -1.5(2) . . . . ?
N1A C6A C5A C4A 1.0(3) . . . . ?
C2 N1 C6 C5 0.2(2) . . . . ?
C4A C3A C2A N1A 1.6(2) . . . . ?
C4A C3A C7A O2A 6.3(2) . . . . ?
C4A C3A C7A O1A -173.46(16) . . . . ?
C13A C12A C11A O11A 179.5(2) . . . . ?
C13A C12A C11A C14A -0.40(13) . . . . ?
C13A C14A C11A O11A -179.6(2) . . . . ?
C13A C14A C11A C12A 0.38(12) . . . . ?
C12A C13A C14A O14A 178.0(2) . . . . ?
C12A C13A C14A C11A -0.38(12) . . . . ?
C11 C14 C13 O13 -178.5(2) . . . . ?
C11 C14 C13 C12 0.17(12) . . . . ?
C11 C12 C13 O13 178.5(2) . . . . ?
C11 C12 C13 C14 -0.18(13) . . . . ?
C3A C4A C5A C6A -0.2(3) . . . . ?
C14 C11 C12 O12 179.2(2) . . . . ?
C14 C11 C12 C13 0.18(13) . . . . ?
C12 C11 C14 O14 -179.3(2) . . . . ?
C12 C11 C14 C13 -0.17(12) . . . . ?
C2A N1A C6A C5A -0.5(3) . . . . ?
C2A C3A C7A O2A -173.91(15) . . . . ?
C2A C3A C7A O1A 6.4(2) . . . . ?
C5 C4 C3 C2 0.6(2) . . . . ?
C5 C4 C3 C7 -178.61(15) . . . . ?
C7A C3A C2A N1A -178.21(15) . . . . ?
C14A C13A C12A O12A 179.84(18) . . . . ?
C14A C13A C12A C11A 0.40(13) . . . . ?
C4 C5 C6 N1 -1.0(2) . . . . ?
C6 N1 C2 C3 1.1(2) . . . . ?
C6 C5 C4 C3 0.6(2) . . . . ?
C6A N1A C2A C3A -0.8(2) . . . . ?
C5A C4A C3A C2A -1.1(3) . . . . ?
C5A C4A C3A C7A 178.73(16) . . . . ?
